data_4313922
loop_
_publ_author_name
'Virginie Niel'
'Ana B. Gaspar'
'M. Carmen Mu\~noz'
'Bel\'en Abarca'
'Rafael Ballesteros'
'Jos\'e Antonio Real'

_publ_section_title
;
 Spin Crossover Behavior in the
 Iron(II)-2-pyridyl[1,2,3]triazolo[1,5-a]pyridine System: X-ray Structure,
 Calorimetric, Magnetic, and Photomagnetic Studies
;
_journal_name_full 'Inorganic Chemistry'
_journal_page_first 4782
_journal_page_last 4788
_journal_paper_doi 10.1021/ic034366z
_journal_volume 42
_journal_year 2003
_chemical_formula_sum 'C33 H24 B2 F8 Fe N12'
_chemical_formula_weight 818.11
_chemical_name_systematic
;
   ?
;
_space_group_IT_number 9
_symmetry_cell_setting monoclinic
_symmetry_space_group_name_Hall 'C -2yc'
_symmetry_space_group_name_H-M 'C 1 c 1'
_atom_sites_solution_hydrogens geom
_atom_sites_solution_primary direct
_atom_sites_solution_secondary difmap
_audit_creation_method SHELXL-97
_cell_angle_alpha 90.00
_cell_angle_beta 108.860(5)
_cell_angle_gamma 90.00
_cell_formula_units_Z 4
_cell_length_a 11.4680(6)
_cell_length_b 27.449(2)
_cell_length_c 12.4510(8)
_cell_measurement_reflns_used ?25
_cell_measurement_temperature 293(2)
_cell_measurement_theta_max ?20
_cell_measurement_theta_min ?12
_cell_volume 3709.0(4)
_computing_structure_refinement 'SHELXL-97 (Sheldrick, 1997)'
_diffrn_ambient_temperature 293(2)
_diffrn_measured_fraction_theta_full 0.981
_diffrn_measured_fraction_theta_max 0.981
_diffrn_measurement_device_type 'Enraf CAD-4'
_diffrn_radiation_monochromator graphite
_diffrn_radiation_source 'fine-focus sealed tube'
_diffrn_radiation_type MoK\a
_diffrn_radiation_wavelength 0.71070
_diffrn_reflns_av_R_equivalents 0.0430
_diffrn_reflns_av_sigmaI/netI 0.0608
_diffrn_reflns_limit_h_max 13
_diffrn_reflns_limit_h_min -9
_diffrn_reflns_limit_k_max 29
_diffrn_reflns_limit_k_min -32
_diffrn_reflns_limit_l_max 14
_diffrn_reflns_limit_l_min -14
_diffrn_reflns_number 10458
_diffrn_reflns_theta_full 25.06
_diffrn_reflns_theta_max 25.06
_diffrn_reflns_theta_min 2.28
_exptl_absorpt_coefficient_mu 0.490
_exptl_absorpt_correction_type none
_exptl_crystal_colour deep_red
_exptl_crystal_density_diffrn 1.465
_exptl_crystal_density_method 'not measured'
_exptl_crystal_description prismatic
_exptl_crystal_F_000 1656
_exptl_crystal_size_max 0.1
_exptl_crystal_size_min 0.03
_refine_diff_density_max 0.770
_refine_diff_density_min -0.395
_refine_diff_density_rms 0.099
_refine_ls_abs_structure_details 'Flack H D (1983), Acta Cryst. A39, 876-881'
_refine_ls_abs_structure_Flack 0.00
_refine_ls_extinction_coef 0.0022(11)
_refine_ls_extinction_expression Fc^*^=kFc[1+0.001xFc^2^\l^3^/sin(2\q)]^-1/4^
_refine_ls_extinction_method SHELXL
_refine_ls_goodness_of_fit_ref 1.094
_refine_ls_hydrogen_treatment mixed
_refine_ls_matrix_type full
_refine_ls_number_parameters 502
_refine_ls_number_reflns 5028
_refine_ls_number_restraints 6
_refine_ls_restrained_S_all 1.095
_refine_ls_R_factor_all 0.1222
_refine_ls_R_factor_gt 0.0930
_refine_ls_shift/su_max 0.938
_refine_ls_shift/su_mean 0.139
_refine_ls_structure_factor_coef Fsqd
_refine_ls_weighting_details 'calc w=1/[\s^2^(Fo^2^)+(0.2000P)^2^+0.0000P] where P=(Fo^2^+2Fc^2^)/3'
_refine_ls_weighting_scheme calc
_refine_ls_wR_factor_gt 0.2521
_refine_ls_wR_factor_ref 0.2808
_reflns_number_gt 3592
_reflns_number_total 5028
_reflns_threshold_expression >2sigma(I)
_cod_data_source_file ic034366zsi20030407_110229_1.cif
_cod_data_source_block global
_cod_database_code 4313922

loop_
_symmetry_equiv_pos_as_xyz
'x, y, z'
'x, -y, z+1/2'
'x+1/2, y+1/2, z'
'x+1/2, -y+1/2, z+1/2'

loop_
_atom_site_label
_atom_site_type_symbol
_atom_site_fract_x
_atom_site_fract_y
_atom_site_fract_z
_atom_site_U_iso_or_equiv
_atom_site_adp_type
_atom_site_occupancy
_atom_site_symmetry_multiplicity
_atom_site_calc_flag
_atom_site_refinement_flags
_atom_site_disorder_assembly
_atom_site_disorder_group
F6 F 0.369(2) 0.0116(8) 0.980(3) 0.372(18) Uani 1 1 d . . .
F7 F 0.262(3) 0.0444(9) 1.009(2) 0.37(2) Uani 1 1 d . . .
Fe1 Fe 0.84090(15) 0.15019(4) 0.95788(12) 0.0582(5) Uani 1 1 d . . .
N1 N 0.8941(8) 0.1989(3) 0.8775(6) 0.053(2) Uani 1 1 d . . .
N2 N 0.6911(11) 0.1530(3) 0.8224(9) 0.073(3) Uani 1 1 d . . .
N7 N 0.9936(9) 0.2277(4) 0.9028(7) 0.075(3) Uani 1 1 d . . .
N8 N 0.9680(13) 0.2588(4) 0.8068(10) 0.093(4) Uani 1 1 d D . .
C11 C 0.5936(12) 0.1325(7) 0.8045(12) 0.107(5) Uani 1 1 d . . .
H11 H 0.5831 0.1101 0.8566 0.128(11) Uiso 1 1 calc R . .
C10 C 0.4931(18) 0.1430(8) 0.702(2) 0.118(6) Uani 1 1 d . . .
H10 H 0.4152 0.1346 0.7038 0.128(11) Uiso 1 1 calc R . .
C9 C 0.495(2) 0.1586(10) 0.626(2) 0.143(9) Uani 1 1 d . . .
H9 H 0.4391 0.1518 0.5552 0.128(11) Uiso 1 1 calc R . .
C8 C 0.5871(18) 0.1889(6) 0.6437(12) 0.099(5) Uani 1 1 d . . .
H8 H 0.5795 0.2147 0.5937 0.128(11) Uiso 1 1 calc R . .
C7 C 0.7031(12) 0.1839(4) 0.7400(8) 0.077(4) Uani 1 1 d . . .
C6 C 0.8065(12) 0.2132(4) 0.7730(8) 0.062(3) Uani 1 1 d . . .
C5 C 0.8582(13) 0.2483(6) 0.7219(10) 0.086(4) Uani 1 1 d . . .
C4 C 0.825(2) 0.2770(5) 0.6185(11) 0.118(6) Uani 1 1 d . . .
H4 H 0.7527 0.2705 0.5592 0.128(11) Uiso 1 1 calc R . .
C3 C 0.897(2) 0.3116(7) 0.6110(14) 0.146(8) Uani 1 1 d . . .
H3 H 0.8768 0.3317 0.5475 0.128(11) Uiso 1 1 calc R . .
C2 C 1.012(2) 0.3189(7) 0.7042(17) 0.148(8) Uani 1 1 d D . .
H2 H 1.0662 0.3422 0.6930 0.128(11) Uiso 1 1 calc R . .
C1 C 1.050(2) 0.2946(8) 0.8082(16) 0.208(16) Uani 1 1 d D . .
H1 H 1.1206 0.3017 0.8688 0.128(11) Uiso 1 1 calc R . .
N3 N 0.7875(11) 0.2011(4) 1.0425(8) 0.072(3) Uani 1 1 d . . .
N4 N 0.9901(9) 0.1560(3) 1.0950(8) 0.060(3) Uani 1 1 d . . .
N10 N 0.7006(10) 0.2542(4) 1.1028(7) 0.075(3) Uani 1 1 d . . .
N9 N 0.6847(15) 0.2261(4) 1.0151(8) 0.100(4) Uani 1 1 d . . .
C22 C 1.1031(13) 0.1253(5) 1.1209(12) 0.092(4) Uani 1 1 d . . .
H22 H 1.1107 0.1033 1.0668 0.128(11) Uiso 1 1 calc R . .
C21 C 1.1904(16) 0.1286(9) 1.2166(14) 0.135(7) Uani 1 1 d . . .
H21 H 1.2609 0.1095 1.2322 0.128(11) Uiso 1 1 calc R . .
C20 C 1.1745(16) 0.1644(9) 1.3024(13) 0.145(8) Uani 1 1 d . . .
H20 H 1.2380 0.1685 1.3707 0.128(11) Uiso 1 1 calc R . .
C19 C 1.0660(12) 0.1920(6) 1.2817(10) 0.088(4) Uani 1 1 d . . .
H19 H 1.0526 0.2122 1.3366 0.128(11) Uiso 1 1 calc R . .
C18 C 0.9808(12) 0.1871(5) 1.1751(9) 0.073(3) Uani 1 1 d . . .
C17 C 0.8609(13) 0.2086(4) 1.1435(11) 0.071(3) Uani 1 1 d . . .
C16 C 0.8070(14) 0.2485(4) 1.1825(9) 0.074(4) Uani 1 1 d . . .
C15 C 0.832(2) 0.2790(6) 1.2795(11) 0.129(7) Uani 1 1 d . . .
H15 H 0.9086 0.2780 1.3362 0.128(11) Uiso 1 1 calc R . .
C14 C 0.739(2) 0.3110(5) 1.2881(15) 0.126(7) Uani 1 1 d . . .
H14 H 0.7519 0.3274 1.3563 0.128(11) Uiso 1 1 calc R . .
C13 C 0.630(3) 0.3194(8) 1.2008(17) 0.205(15) Uani 1 1 d . . .
H13 H 0.5733 0.3433 1.2038 0.128(11) Uiso 1 1 calc R . .
C12 C 0.6133(15) 0.2897(4) 1.1122(10) 0.097(5) Uani 1 1 d . . .
H12 H 0.5399 0.2923 1.0523 0.128(11) Uiso 1 1 calc R . .
N6 N 0.9052(10) 0.0966(4) 0.8911(10) 0.083(3) Uani 1 1 d . . .
N5 N 0.7793(10) 0.0969(4) 1.0306(7) 0.073(3) Uani 1 1 d . . .
N12 N 0.6863(17) 0.0487(5) 1.1178(12) 0.121(5) Uani 1 1 d . . .
N11 N 0.7051(13) 0.0991(5) 1.0946(10) 0.116(5) Uani 1 1 d . . .
C33 C 0.9623(9) 0.0987(5) 0.8167(9) 0.066(3) Uani 1 1 d . . .
H33 H 0.9786 0.1280 0.7871 0.128(11) Uiso 1 1 calc R . .
C32 C 0.9954(9) 0.0568(4) 0.7859(10) 0.063(3) Uani 1 1 d D . .
H32 H 1.0347 0.0564 0.7312 0.128(11) Uiso 1 1 calc R . .
C29 C 0.8839(15) 0.0554(5) 0.9212(10) 0.090(5) Uani 1 1 d . . .
C31 C 0.975(3) 0.0142(9) 0.830(2) 0.201(12) Uiso 1 1 d D . .
H31 H 1.0175 -0.0128 0.8162 0.128(11) Uiso 1 1 calc R . .
C30 C 0.9034(14) 0.0069(5) 0.8890(13) 0.106(5) Uani 1 1 d D . .
H30 H 0.8722 -0.0223 0.9062 0.128(11) Uiso 1 1 calc R . .
C28 C 0.8090(12) 0.0488(4) 0.9984(13) 0.076(4) Uani 1 1 d . . .
C27 C 0.7327(14) 0.0210(7) 1.0747(16) 0.128(8) Uani 1 1 d . . .
C26 C 0.7186(13) -0.0214(6) 1.0738(11) 0.099(4) Uani 1 1 d . . .
H26 H 0.7497 -0.0419 1.0302 0.128(11) Uiso 1 1 calc R . .
C25 C 0.6517(17) -0.0394(6) 1.1427(13) 0.121(5) Uani 1 1 d . . .
H25 H 0.6467 -0.0726 1.1562 0.128(11) Uiso 1 1 calc R . .
C23 C 0.6152(16) 0.0405(5) 1.1846(12) 0.114(5) Uani 1 1 d . . .
H23 H 0.5864 0.0647 1.2219 0.128(11) Uiso 1 1 calc R . .
C24 C 0.5934(18) -0.0043(5) 1.1892(13) 0.118(5) Uani 1 1 d . . .
H24 H 0.5372 -0.0143 1.2244 0.128(11) Uiso 1 1 calc R . .
F1 F 0.7529(18) 0.1172(5) 0.3802(13) 0.219(7) Uani 1 1 d . . .
B1 B 0.827(3) 0.1389(6) 0.452(2) 0.116(6) Uani 1 1 d . . .
F2 F 0.9287(18) 0.1128(4) 0.5092(16) 0.250(11) Uani 1 1 d . . .
F3 F 0.8497(19) 0.1849(4) 0.4293(15) 0.245(10) Uani 1 1 d . . .
F4 F 0.786(2) 0.1496(10) 0.5306(19) 0.340(16) Uani 1 1 d . . .
F5 F 0.2557(19) 0.0876(7) 0.9503(12) 0.221(7) Uani 1 1 d . . .
F8 F 0.392(2) 0.0691(7) 1.1151(19) 0.278(11) Uani 1 1 d . . .
B2 B 0.413(6) 0.088(3) 0.987(7) 0.37(5) Uani 1 1 d . . .

loop_
_atom_site_aniso_label
_atom_site_aniso_U_11
_atom_site_aniso_U_22
_atom_site_aniso_U_33
_atom_site_aniso_U_23
_atom_site_aniso_U_13
_atom_site_aniso_U_12
F6 0.27(2) 0.232(19) 0.52(4) -0.24(2) 0.00(2) 0.029(17)
F7 0.56(6) 0.21(2) 0.27(2) -0.028(18) 0.05(3) 0.19(3)
Fe1 0.0614(8) 0.0500(6) 0.0599(7) -0.0005(7) 0.0150(5) 0.0020(8)
N1 0.064(6) 0.036(4) 0.050(4) 0.015(3) 0.007(4) 0.010(4)
N2 0.069(9) 0.065(6) 0.068(7) -0.001(4) -0.002(5) 0.018(5)
N7 0.061(6) 0.094(7) 0.060(5) -0.001(5) 0.004(4) -0.041(5)
N8 0.156(12) 0.045(5) 0.094(8) 0.007(5) 0.061(8) -0.020(6)
C11 0.040(7) 0.177(15) 0.093(9) -0.042(10) 0.005(6) -0.029(9)
C10 0.071(11) 0.165(16) 0.120(15) -0.028(13) 0.031(11) 0.007(10)
C9 0.102(16) 0.20(2) 0.119(15) -0.081(17) 0.031(13) -0.014(15)
C8 0.116(13) 0.080(9) 0.081(8) -0.001(6) 0.002(8) 0.026(9)
C7 0.089(9) 0.070(8) 0.048(6) -0.028(6) -0.013(6) 0.001(7)
C6 0.090(9) 0.048(6) 0.040(5) -0.003(4) 0.008(5) 0.025(6)
C5 0.100(11) 0.087(10) 0.064(7) -0.013(6) 0.016(7) 0.030(8)
C4 0.24(2) 0.078(9) 0.053(6) 0.000(6) 0.070(9) -0.027(10)
C3 0.20(2) 0.131(15) 0.105(12) 0.087(12) 0.038(12) 0.045(14)
C2 0.22(2) 0.114(13) 0.149(17) 0.044(13) 0.121(19) -0.031(14)
C1 0.32(4) 0.19(2) 0.152(18) -0.066(17) 0.12(2) -0.19(3)
N3 0.078(8) 0.069(6) 0.065(6) 0.028(5) 0.018(5) 0.016(6)
N4 0.060(7) 0.059(6) 0.060(6) 0.019(4) 0.019(5) 0.015(4)
N10 0.107(8) 0.071(6) 0.039(5) 0.023(4) 0.015(5) 0.034(6)
N9 0.175(14) 0.075(7) 0.049(5) 0.000(5) 0.036(7) 0.009(8)
C22 0.079(9) 0.080(8) 0.101(9) -0.013(7) 0.005(7) 0.028(7)
C21 0.074(11) 0.196(19) 0.099(11) 0.010(12) -0.023(9) 0.050(12)
C20 0.073(11) 0.24(2) 0.082(9) -0.034(12) -0.033(8) 0.019(13)
C19 0.066(7) 0.137(11) 0.053(6) -0.025(6) 0.006(5) -0.007(7)
C18 0.070(8) 0.089(8) 0.069(7) -0.012(6) 0.034(6) -0.015(7)
C17 0.078(8) 0.065(7) 0.080(8) 0.009(6) 0.040(6) 0.001(6)
C16 0.128(11) 0.047(6) 0.057(6) -0.007(4) 0.043(7) 0.010(6)
C15 0.194(19) 0.107(12) 0.057(7) -0.018(7) 0.003(8) -0.060(13)
C14 0.23(2) 0.046(7) 0.110(12) -0.001(7) 0.064(13) 0.031(10)
C13 0.40(4) 0.140(17) 0.103(13) 0.043(12) 0.12(2) 0.14(2)
C12 0.163(14) 0.073(7) 0.062(6) 0.010(5) 0.048(7) 0.052(8)
N6 0.067(7) 0.063(7) 0.101(8) 0.011(6) 0.003(6) -0.016(5)
N5 0.101(8) 0.076(6) 0.048(5) -0.003(4) 0.033(5) -0.046(6)
N12 0.176(14) 0.091(9) 0.108(9) -0.020(7) 0.065(10) -0.021(9)
N11 0.142(12) 0.129(11) 0.086(7) -0.039(7) 0.047(7) -0.070(9)
C33 0.046(6) 0.082(8) 0.070(7) -0.020(5) 0.019(5) 0.001(5)
C32 0.039(5) 0.046(5) 0.108(8) 0.008(5) 0.029(5) -0.007(4)
C29 0.121(12) 0.074(9) 0.058(6) -0.034(6) 0.006(7) 0.021(8)
C30 0.105(10) 0.068(8) 0.112(9) -0.041(7) -0.011(8) 0.028(7)
C28 0.054(7) 0.034(6) 0.107(9) 0.002(5) -0.018(6) -0.002(5)
C27 0.078(9) 0.126(14) 0.155(13) -0.095(12) 0.004(9) 0.040(9)
C26 0.097(10) 0.115(12) 0.087(8) 0.018(8) 0.032(7) 0.006(9)
C25 0.149(14) 0.112(12) 0.105(9) 0.008(8) 0.045(9) 0.000(11)
C23 0.174(14) 0.073(8) 0.128(10) 0.025(7) 0.096(11) -0.005(9)
C24 0.184(17) 0.085(9) 0.111(10) -0.001(7) 0.082(11) -0.021(9)
F1 0.229(16) 0.169(12) 0.173(9) -0.050(10) -0.052(10) 0.021(11)
B1 0.149(16) 0.076(9) 0.109(10) -0.047(11) 0.024(11) 0.026(12)
F2 0.254(18) 0.075(7) 0.293(18) -0.002(9) -0.090(15) 0.046(9)
F3 0.266(16) 0.099(7) 0.290(18) 0.110(10) -0.022(16) 0.003(11)
F4 0.36(3) 0.47(4) 0.30(2) -0.01(2) 0.25(2) 0.16(3)
F5 0.268(19) 0.191(15) 0.173(11) -0.030(10) 0.029(12) 0.041(14)
F8 0.239(19) 0.215(16) 0.283(19) -0.116(16) -0.051(16) 0.063(14)
B2 0.25(5) 0.38(8) 0.48(9) -0.31(8) 0.11(6) 0.08(5)

loop_
_atom_type_symbol
_atom_type_description
_atom_type_scat_dispersion_real
_atom_type_scat_dispersion_imag
_atom_type_scat_source
C C 0.0033 0.0016 'International Tables Vol C Tables 4.2.6.8 and 6.1.1.4'
H H 0.0000 0.0000 'International Tables Vol C Tables 4.2.6.8 and 6.1.1.4'
N N 0.0061 0.0033 'International Tables Vol C Tables 4.2.6.8 and 6.1.1.4'
B B 0.0013 0.0007 'International Tables Vol C Tables 4.2.6.8 and 6.1.1.4'
F F 0.0171 0.0103 'International Tables Vol C Tables 4.2.6.8 and 6.1.1.4'
Fe Fe 0.3463 0.8444 'International Tables Vol C Tables 4.2.6.8 and 6.1.1.4'

loop_
_geom_angle_atom_site_label_1
_geom_angle_atom_site_label_2
_geom_angle_atom_site_label_3
_geom_angle
_geom_angle_site_symmetry_1
_geom_angle_site_symmetry_3
_geom_angle_publ_flag
F7 F6 B2 69.0(17) . . ?
F5 F7 F6 105(3) . . ?
N1 Fe1 N6 94.4(5) . . ?
N1 Fe1 N5 175.6(4) . . ?
N6 Fe1 N5 82.9(3) . . ?
N1 Fe1 N3 89.5(3) . . ?
N6 Fe1 N3 173.3(5) . . ?
N5 Fe1 N3 93.5(5) . . ?
N1 Fe1 N2 82.0(4) . . ?
N6 Fe1 N2 90.5(4) . . ?
N5 Fe1 N2 94.6(5) . . ?
N3 Fe1 N2 95.4(4) . . ?
N1 Fe1 N4 93.6(4) . . ?
N6 Fe1 N4 95.0(4) . . ?
N5 Fe1 N4 90.1(4) . . ?
N3 Fe1 N4 79.3(4) . . ?
N2 Fe1 N4 173.2(3) . . ?
N7 N1 C6 110.5(9) . . ?
N7 N1 Fe1 133.7(6) . . ?
C6 N1 Fe1 115.3(8) . . ?
C11 N2 C7 117.4(13) . . ?
C11 N2 Fe1 129.5(11) . . ?
C7 N2 Fe1 113.1(9) . . ?
N1 N7 N8 103.2(8) . . ?
C1 N8 C5 127.9(14) . . ?
C1 N8 N7 118.0(14) . . ?
C5 N8 N7 114.1(10) . . ?
N2 C11 C10 119.9(17) . . ?
N2 C11 H11 120.1 . . ?
C10 C11 H11 120.0 . . ?
C9 C10 C11 129(2) . . ?
C9 C10 C8 38.6(16) . . ?
C11 C10 C8 94.5(13) . . ?
C9 C10 H10 115.2 . . ?
C11 C10 H10 115.5 . . ?
C8 C10 H10 145.2 . . ?
C10 C9 C8 111(2) . . ?
C10 C9 H9 124.6 . . ?
C8 C9 H9 124.0 . . ?
C9 C8 C7 122.8(19) . . ?
C9 C8 C10 30.0(13) . . ?
C7 C8 C10 95.7(11) . . ?
C9 C8 H8 118.4 . . ?
C7 C8 H8 118.7 . . ?
C10 C8 H8 142.6 . . ?
C6 C7 N2 115.0(9) . . ?
C6 C7 C8 130.3(13) . . ?
N2 C7 C8 112.4(13) . . ?
C7 C6 C5 136.2(11) . . ?
C7 C6 N1 113.5(10) . . ?
C5 C6 N1 109.3(11) . . ?
N8 C5 C6 102.2(10) . . ?
N8 C5 C4 118.6(15) . . ?
C6 C5 C4 138.8(15) . . ?
C3 C4 C5 118.3(17) . . ?
C3 C4 H4 120.9 . . ?
C5 C4 H4 120.8 . . ?
C4 C3 C2 118.9(13) . . ?
C4 C3 H3 120.5 . . ?
C2 C3 H3 120.7 . . ?
C1 C2 C3 126.9(16) . . ?
C1 C2 H2 116.4 . . ?
C3 C2 H2 116.6 . . ?
N8 C1 C2 109.2(16) . . ?
N8 C1 H1 125.5 . . ?
C2 C1 H1 125.3 . . ?
C17 N3 N9 114.9(12) . . ?
C17 N3 Fe1 114.8(9) . . ?
N9 N3 Fe1 130.1(9) . . ?
C18 N4 C22 118.0(11) . . ?
C18 N4 Fe1 115.7(8) . . ?
C22 N4 Fe1 125.9(8) . . ?
N9 N10 C16 114.2(11) . . ?
N9 N10 C12 124.1(12) . . ?
C16 N10 C12 121.7(10) . . ?
N3 N9 N10 102.8(11) . . ?
C21 C22 N4 121.5(14) . . ?
C21 C22 H22 119.5 . . ?
N4 C22 H22 119.1 . . ?
C22 C21 C20 117.8(15) . . ?
C22 C21 H21 121.1 . . ?
C20 C21 H21 121.1 . . ?
C19 C20 C21 121.5(11) . . ?
C19 C20 H20 119.2 . . ?
C21 C20 H20 119.3 . . ?
C18 C19 C20 115.8(12) . . ?
C18 C19 H19 122.1 . . ?
C20 C19 H19 122.1 . . ?
N4 C18 C19 125.1(13) . . ?
N4 C18 C17 110.9(11) . . ?
C19 C18 C17 123.1(12) . . ?
N3 C17 C16 103.8(12) . . ?
N3 C17 C18 118.2(12) . . ?
C16 C17 C18 135.3(13) . . ?
N10 C16 C17 103.6(10) . . ?
N10 C16 C15 117.3(14) . . ?
C17 C16 C15 139.0(16) . . ?
C14 C15 C16 118.6(17) . . ?
C14 C15 H15 120.7 . . ?
C16 C15 H15 120.7 . . ?
C13 C14 C15 124.0(16) . . ?
C13 C14 H14 117.9 . . ?
C15 C14 H14 118.1 . . ?
C14 C13 C12 113.2(19) . . ?
C14 C13 H13 123.3 . . ?
C12 C13 H13 123.5 . . ?
C13 C12 N10 124.7(18) . . ?
C13 C12 H12 117.5 . . ?
N10 C12 H12 117.8 . . ?
C29 N6 C33 116.8(14) . . ?
C29 N6 Fe1 114.8(11) . . ?
C33 N6 Fe1 128.3(9) . . ?
N11 N5 C28 117.2(11) . . ?
N11 N5 Fe1 129.0(10) . . ?
C28 N5 Fe1 113.4(9) . . ?
C27 N12 C23 129.4(19) . . ?
C27 N12 N11 114.6(19) . . ?
C23 N12 N11 116.1(13) . . ?
N5 N11 N12 103.8(13) . . ?
C32 C33 N6 115.6(13) . . ?
C32 C33 H33 122.1 . . ?
N6 C33 H33 122.3 . . ?
C33 C32 C31 122.8(17) . . ?
C33 C32 H32 118.6 . . ?
C31 C32 H32 118.5 . . ?
N6 C29 C30 134.4(17) . . ?
N6 C29 C28 121.1(12) . . ?
C30 C29 C28 104.0(15) . . ?
C30 C31 C32 127(3) . . ?
C30 C31 H31 116.8 . . ?
C32 C31 H31 116.7 . . ?
C31 C30 C29 102(2) . . ?
C31 C30 H30 129.1 . . ?
C29 C30 H30 129.1 . . ?
N5 C28 C29 107.6(10) . . ?
N5 C28 C27 92.6(11) . . ?
C29 C28 C27 159.8(12) . . ?
N12 C27 C26 125(3) . . ?
N12 C27 C28 111.7(19) . . ?
C26 C27 C28 123.0(13) . . ?
C27 C26 C25 116.3(18) . . ?
C27 C26 H26 122.0 . . ?
C25 C26 H26 121.7 . . ?
C24 C25 C26 115.8(15) . . ?
C24 C25 H25 122.0 . . ?
C26 C25 H25 122.2 . . ?
C24 C23 N12 110.9(14) . . ?
C24 C23 H23 124.7 . . ?
N12 C23 H23 124.4 . . ?
C23 C24 C25 121.6(15) . . ?
C23 C24 H24 119.2 . . ?
C25 C24 H24 119.2 . . ?
F1 B1 F4 110(3) . . ?
F1 B1 F3 117(2) . . ?
F4 B1 F3 95.4(18) . . ?
F1 B1 F2 114.6(13) . . ?
F4 B1 F2 101(2) . . ?
F3 B1 F2 115(2) . . ?
F7 F5 B2 90(4) . . ?
F8 B2 F5 78(3) . . ?
F8 B2 F6 70(4) . . ?
F5 B2 F6 77(3) . . ?

loop_
_geom_bond_atom_site_label_1
_geom_bond_atom_site_label_2
_geom_bond_distance
_geom_bond_site_symmetry_2
_geom_bond_publ_flag
F6 F7 1.66(4) . ?
F6 B2 2.15(8) . ?
F7 F5 1.39(3) . ?
Fe1 N1 1.887(8) . ?
Fe1 N6 1.949(13) . ?
Fe1 N5 1.968(8) . ?
Fe1 N3 1.963(12) . ?
Fe1 N2 1.982(11) . ?
Fe1 N4 1.994(10) . ?
N1 N7 1.339(12) . ?
N1 C6 1.418(12) . ?
N2 C11 1.206(18) . ?
N2 C7 1.371(17) . ?
N7 N8 1.419(14) . ?
N8 C1 1.358(15) . ?
N8 C5 1.387(17) . ?
C11 C10 1.44(3) . ?
C11 H11 0.9300 . ?
C10 C9 1.05(3) . ?
C10 C8 1.94(3) . ?
C10 H10 0.9300 . ?
C9 C8 1.30(3) . ?
C9 H9 0.9300 . ?
C8 C7 1.482(19) . ?
C8 H8 0.9300 . ?
C7 C6 1.380(17) . ?
C6 C5 1.39(2) . ?
C5 C4 1.450(19) . ?
C4 C3 1.29(2) . ?
C4 H4 0.9300 . ?
C3 C2 1.46(3) . ?
C3 H3 0.9300 . ?
C2 C1 1.395(18) . ?
C2 H2 0.9300 . ?
C1 H1 0.9300 . ?
N3 C17 1.284(17) . ?
N3 N9 1.310(17) . ?
N4 C18 1.344(15) . ?
N4 C22 1.490(16) . ?
N10 N9 1.301(13) . ?
N10 C16 1.309(17) . ?
N10 C12 1.429(15) . ?
C22 C21 1.288(19) . ?
C22 H22 0.9300 . ?
C21 C20 1.51(3) . ?
C21 H21 0.9300 . ?
C20 C19 1.41(2) . ?
C20 H20 0.9300 . ?
C19 C18 1.377(17) . ?
C19 H19 0.9300 . ?
C18 C17 1.429(18) . ?
C17 C16 1.419(16) . ?
C16 C15 1.420(18) . ?
C15 C14 1.41(3) . ?
C15 H15 0.9300 . ?
C14 C13 1.39(3) . ?
C14 H14 0.9300 . ?
C13 C12 1.34(2) . ?
C13 H13 0.9300 . ?
C12 H12 0.9300 . ?
N6 C29 1.239(18) . ?
N6 C33 1.297(15) . ?
N5 N11 1.342(15) . ?
N5 C28 1.450(17) . ?
N12 C27 1.154(18) . ?
N12 C23 1.359(19) . ?
N12 N11 1.445(18) . ?
C33 C32 1.307(15) . ?
C33 H33 0.9300 . ?
C32 C31 1.342(17) . ?
C32 H32 0.9300 . ?
C29 C30 1.430(15) . ?
C29 C28 1.492(17) . ?
C31 C30 1.286(17) . ?
C31 H31 0.9300 . ?
C30 H30 0.9300 . ?
C28 C27 1.67(3) . ?
C27 C26 1.17(2) . ?
C26 C25 1.41(2) . ?
C26 H26 0.9300 . ?
C25 C24 1.40(2) . ?
C25 H25 0.9300 . ?
C23 C24 1.259(18) . ?
C23 H23 0.9300 . ?
C24 H24 0.9300 . ?
F1 B1 1.18(3) . ?
B1 F4 1.25(3) . ?
B1 F3 1.34(2) . ?
B1 F2 1.36(3) . ?
F5 B2 1.71(6) . ?
F8 B2 1.77(9) . ?
